data_1552707
loop_
_publ_author_name
'Kazakova, Oxana B.'
'Khusnutdinova, Elmira F.'
'Petrova, Anastasiya V.'
'Yamansarov, Emil Yu'
'Lobov, Alexander N.'
'Fedorova, Alexandra A.'
'Suponitsky, Kyrill Yu'

_publ_section_title
;
 Diastereoselective Synthesis of Triterpenoid 1,2,4-Trioxolanes by
 Griesbaum Co-ozonolysis.
;
_journal_issue 9
_journal_name_full 'Journal of natural products'
_journal_page_first 2550
_journal_page_last 2558
_journal_paper_doi 10.1021/acs.jnatprod.9b00393
_journal_volume 82
_journal_year 2019
_chemical_absolute_configuration syn
_chemical_formula_moiety 'C31 H48 O3'
_chemical_formula_sum 'C31 H48 O3'
_chemical_formula_weight 468.69
_space_group_crystal_system orthorhombic
_space_group_IT_number 19
_space_group_name_Hall 'P 2ac 2ab'
_space_group_name_H-M_alt 'P 21 21 21'
_atom_sites_solution_hydrogens geom
_atom_sites_solution_primary direct
_atom_sites_solution_secondary difmap
_audit_creation_method SHELXL-2014/6
_cell_angle_alpha 90
_cell_angle_beta 90
_cell_angle_gamma 90
_cell_formula_units_Z 4
_cell_length_a 11.2776(5)
_cell_length_b 13.5246(6)
_cell_length_c 17.7209(8)
_cell_measurement_reflns_used 9319
_cell_measurement_temperature 120(2)
_cell_measurement_theta_max 28.99
_cell_measurement_theta_min 2.30
_cell_volume 2702.9(2)
_computing_cell_refinement 'SAINT (Bruker, 2009)'
_computing_data_collection 'APEX (Bruker, 2009)'
_computing_data_reduction 'SAINT (Bruker, 2009)'
_computing_molecular_graphics 'SHELXL-2014/6 (Sheldrick, 2014)'
_computing_publication_material 'SHELXL-2014/6 (Sheldrick, 2014) and PLATON (Spek, 2009)'
_computing_structure_refinement 'SHELXL-2014/6 (Sheldrick, 2014)'
_computing_structure_solution 'SHELXL-2014/6 (Sheldrick, 2014)'
_diffrn_ambient_temperature 120(2)
_diffrn_measured_fraction_theta_full 1.000
_diffrn_measured_fraction_theta_max 0.998
_diffrn_measurement_device_type 'Bruker APEX-II CCD'
_diffrn_measurement_method '\f and \w scans'
_diffrn_radiation_type MoK\a
_diffrn_radiation_wavelength 0.71073
_diffrn_reflns_av_R_equivalents 0.0230
_diffrn_reflns_av_unetI/netI 0.0112
_diffrn_reflns_Laue_measured_fraction_full 1.000
_diffrn_reflns_Laue_measured_fraction_max 0.998
_diffrn_reflns_limit_h_max 15
_diffrn_reflns_limit_h_min -15
_diffrn_reflns_limit_k_max 18
_diffrn_reflns_limit_k_min -18
_diffrn_reflns_limit_l_max 24
_diffrn_reflns_limit_l_min -24
_diffrn_reflns_number 65446
_diffrn_reflns_point_group_measured_fraction_full 1.000
_diffrn_reflns_point_group_measured_fraction_max 0.998
_diffrn_reflns_theta_full 25.242
_diffrn_reflns_theta_max 28.989
_diffrn_reflns_theta_min 1.894
_diffrn_source 'sealed tube'
_exptl_absorpt_coefficient_mu 0.072
_exptl_absorpt_correction_type none
_exptl_crystal_colour colorless
_exptl_crystal_density_diffrn 1.152
_exptl_crystal_description prizm
_exptl_crystal_F_000 1032
_exptl_crystal_size_max 0.32
_exptl_crystal_size_mid 0.26
_exptl_crystal_size_min 0.24
_refine_diff_density_max 0.260
_refine_diff_density_min -0.172
_refine_diff_density_rms 0.042
_refine_ls_abs_structure_details
;
 Flack x determined using 3048 quotients [(I+)-(I-)]/[(I+)+(I-)]
 (Parsons, Flack and Wagner, Acta Cryst. B69 (2013) 249-259).
;
_refine_ls_abs_structure_Flack -0.13(13)
_refine_ls_extinction_method none
_refine_ls_goodness_of_fit_ref 1.040
_refine_ls_hydrogen_treatment constr
_refine_ls_matrix_type full
_refine_ls_number_parameters 315
_refine_ls_number_reflns 7167
_refine_ls_number_restraints 0
_refine_ls_restrained_S_all 1.040
_refine_ls_R_factor_all 0.0319
_refine_ls_R_factor_gt 0.0307
_refine_ls_shift/su_max 0.000
_refine_ls_shift/su_mean 0.000
_refine_ls_structure_factor_coef Fsqd
_refine_ls_weighting_details 'w=1/[\s^2^(Fo^2^)+(0.0567P)^2^+0.3484P] where P=(Fo^2^+2Fc^2^)/3'
_refine_ls_weighting_scheme calc
_refine_ls_wR_factor_gt 0.0826
_refine_ls_wR_factor_ref 0.0845
_reflns_Friedel_coverage 0.791
_reflns_Friedel_fraction_full 1.000
_reflns_Friedel_fraction_max 0.998
_reflns_number_gt 6954
_reflns_number_total 7167
_reflns_threshold_expression 'I > 2\s(I)'
_cod_data_source_file np9b00393_si_001.cif
_cod_data_source_block oxo2
_cod_database_code 1552707
_shelx_space_group_comment
;
The symmetry employed for this shelxl refinement is uniquely defined
by the following loop, which should always be used as a source of
symmetry information in preference to the above space-group names.
They are only intended as comments.
;
_shelxl_version_number 2014/6

loop_
_space_group_symop_operation_xyz
'x, y, z'
'-x+1/2, -y, z+1/2'
'-x, y+1/2, -z+1/2'
'x+1/2, -y+1/2, -z'

loop_
_atom_site_label
_atom_site_type_symbol
_atom_site_fract_x
_atom_site_fract_y
_atom_site_fract_z
_atom_site_U_iso_or_equiv
_atom_site_adp_type
_atom_site_occupancy
_atom_site_site_symmetry_order
_atom_site_calc_flag
_atom_site_refinement_flags_posn
_atom_site_refinement_flags_adp
O1 O 0.00363(9) 0.35917(8) 0.51932(6) 0.0251(2) Uani 1 1 d . .
O2 O 0.71727(9) 0.58160(7) 0.22485(6) 0.0220(2) Uani 1 1 d . .
O3 O 0.79501(10) 0.68707(7) 0.30868(6) 0.0254(2) Uani 1 1 d . .
C1 C 0.21293(11) 0.37750(9) 0.50008(7) 0.0158(2) Uani 1 1 d . .
H1A H 0.1959 0.3482 0.4500 0.019 Uiso 1 1 calc R U
H1B H 0.2645 0.3309 0.5280 0.019 Uiso 1 1 calc R U
C2 C 0.09798(11) 0.39038(9) 0.54276(7) 0.0173(2) Uani 1 1 d . .
C3 C 0.10988(12) 0.44289(10) 0.61749(8) 0.0216(3) Uani 1 1 d . .
H3A H 0.1518 0.3987 0.6532 0.026 Uiso 1 1 calc R U
H3B H 0.0295 0.4549 0.6380 0.026 Uiso 1 1 calc R U
C4 C 0.17684(11) 0.54251(10) 0.61390(7) 0.0182(2) Uani 1 1 d . .
C5 C 0.29254(11) 0.52872(9) 0.56707(7) 0.0150(2) Uani 1 1 d . .
H5A H 0.3420 0.4824 0.5978 0.018 Uiso 1 1 calc R U
C6 C 0.36871(11) 0.62235(9) 0.55941(8) 0.0184(2) Uani 1 1 d . .
H6A H 0.3316 0.6677 0.5225 0.022 Uiso 1 1 calc R U
H6B H 0.3725 0.6567 0.6087 0.022 Uiso 1 1 calc R U
C7 C 0.49473(11) 0.59646(9) 0.53325(7) 0.0183(2) Uani 1 1 d . .
H7A H 0.5344 0.5578 0.5734 0.022 Uiso 1 1 calc R U
H7B H 0.5400 0.6585 0.5264 0.022 Uiso 1 1 calc R U
C8 C 0.49921(10) 0.53671(8) 0.45888(7) 0.0143(2) Uani 1 1 d . .
C9 C 0.40880(10) 0.45018(8) 0.46380(7) 0.0136(2) Uani 1 1 d . .
H9A H 0.4400 0.4065 0.5048 0.016 Uiso 1 1 calc R U
C10 C 0.27987(11) 0.47686(8) 0.48907(7) 0.0137(2) Uani 1 1 d . .
C11 C 0.41171(11) 0.38563(9) 0.39215(7) 0.0170(2) Uani 1 1 d . .
H11A H 0.3955 0.3163 0.4068 0.020 Uiso 1 1 calc R U
H11B H 0.3468 0.4071 0.3583 0.020 Uiso 1 1 calc R U
C12 C 0.52594(11) 0.38847(9) 0.34881(7) 0.0157(2) Uani 1 1 d . .
H12A H 0.5283 0.3545 0.3019 0.019 Uiso 1 1 calc R U
C13 C 0.62467(11) 0.43492(9) 0.37090(6) 0.0136(2) Uani 1 1 d . .
C14 C 0.62641(10) 0.48835(9) 0.44726(7) 0.0140(2) Uani 1 1 d . .
C15 C 0.72502(11) 0.56800(9) 0.45197(7) 0.0171(2) Uani 1 1 d . .
H15A H 0.6953 0.6298 0.4287 0.021 Uiso 1 1 calc R U
H15B H 0.7416 0.5821 0.5058 0.021 Uiso 1 1 calc R U
C16 C 0.84145(11) 0.53848(9) 0.41308(7) 0.0166(2) Uani 1 1 d . .
H16A H 0.8764 0.4812 0.4398 0.020 Uiso 1 1 calc R U
H16B H 0.8983 0.5941 0.4165 0.020 Uiso 1 1 calc R U
C17 C 0.82245(10) 0.51144(9) 0.32974(7) 0.0145(2) Uani 1 1 d . .
C18 C 0.73647(10) 0.42282(9) 0.32353(7) 0.0138(2) Uani 1 1 d . .
H18A H 0.7114 0.4176 0.2696 0.017 Uiso 1 1 calc R U
C19 C 0.79801(11) 0.32455(9) 0.34486(7) 0.0164(2) Uani 1 1 d . .
H19A H 0.8180 0.3264 0.3992 0.020 Uiso 1 1 calc R U
H19B H 0.7411 0.2698 0.3371 0.020 Uiso 1 1 calc R U
C20 C 0.91128(12) 0.30175(9) 0.30010(7) 0.0174(2) Uani 1 1 d . .
C21 C 0.99618(11) 0.38932(9) 0.31090(8) 0.0189(2) Uani 1 1 d . .
H21A H 1.0207 0.3923 0.3645 0.023 Uiso 1 1 calc R U
H21B H 1.0682 0.3781 0.2802 0.023 Uiso 1 1 calc R U
C22 C 0.94138(11) 0.48854(9) 0.28863(8) 0.0178(2) Uani 1 1 d . .
H22A H 0.9273 0.4888 0.2335 0.021 Uiso 1 1 calc R U
H22B H 0.9988 0.5419 0.3000 0.021 Uiso 1 1 calc R U
C23 C 0.20973(14) 0.56819(11) 0.69593(8) 0.0250(3) Uani 1 1 d . .
H23A H 0.1386 0.5648 0.7276 0.037 Uiso 1 1 calc R U
H23B H 0.2427 0.6352 0.6979 0.037 Uiso 1 1 calc R U
H23C H 0.2688 0.5209 0.7145 0.037 Uiso 1 1 calc R U
C24 C 0.09374(13) 0.62417(11) 0.58470(9) 0.0270(3) Uani 1 1 d . .
H24A H 0.0281 0.6332 0.6203 0.041 Uiso 1 1 calc R U
H24B H 0.0621 0.6051 0.5353 0.041 Uiso 1 1 calc R U
H24C H 0.1380 0.6862 0.5799 0.041 Uiso 1 1 calc R U
C25 C 0.20862(11) 0.53804(10) 0.43082(7) 0.0185(2) Uani 1 1 d . .
H25A H 0.2286 0.5159 0.3797 0.028 Uiso 1 1 calc R U
H25B H 0.2286 0.6082 0.4362 0.028 Uiso 1 1 calc R U
H25C H 0.1236 0.5288 0.4397 0.028 Uiso 1 1 calc R U
C26 C 0.47116(11) 0.60697(9) 0.39209(7) 0.0188(2) Uani 1 1 d . .
H26A H 0.4116 0.6555 0.4078 0.028 Uiso 1 1 calc R U
H26B H 0.4404 0.5684 0.3495 0.028 Uiso 1 1 calc R U
H26C H 0.5437 0.6414 0.3767 0.028 Uiso 1 1 calc R U
C27 C 0.65648(11) 0.40957(9) 0.50831(7) 0.0176(2) Uani 1 1 d . .
H27A H 0.7407 0.3922 0.5050 0.026 Uiso 1 1 calc R U
H27B H 0.6082 0.3503 0.4999 0.026 Uiso 1 1 calc R U
H27C H 0.6395 0.4365 0.5585 0.026 Uiso 1 1 calc R U
C28 C 0.77564(11) 0.60320(9) 0.28898(7) 0.0163(2) Uani 1 1 d . .
C29 C 0.67816(14) 0.66696(11) 0.18242(9) 0.0257(3) Uani 1 1 d . .
H29A H 0.6443 0.6453 0.1342 0.039 Uiso 1 1 calc R U
H29B H 0.7458 0.7106 0.1729 0.039 Uiso 1 1 calc R U
H29C H 0.6179 0.7027 0.2114 0.039 Uiso 1 1 calc R U
C30 C 0.88445(13) 0.28252(11) 0.21642(8) 0.0238(3) Uani 1 1 d . .
H30A H 0.8279 0.2278 0.2120 0.036 Uiso 1 1 calc R U
H30B H 0.9580 0.2652 0.1901 0.036 Uiso 1 1 calc R U
H30C H 0.8504 0.3422 0.1938 0.036 Uiso 1 1 calc R U
C31 C 0.96861(13) 0.20882(10) 0.33370(9) 0.0244(3) Uani 1 1 d . .
H31A H 0.9846 0.2195 0.3874 0.037 Uiso 1 1 calc R U
H31B H 1.0432 0.1950 0.3074 0.037 Uiso 1 1 calc R U
H31C H 0.9147 0.1525 0.3278 0.037 Uiso 1 1 calc R U

loop_
_atom_site_aniso_label
_atom_site_aniso_U_11
_atom_site_aniso_U_22
_atom_site_aniso_U_33
_atom_site_aniso_U_23
_atom_site_aniso_U_13
_atom_site_aniso_U_12
O1 0.0178(4) 0.0317(5) 0.0259(5) -0.0009(4) 0.0004(4) -0.0045(4)
O2 0.0262(5) 0.0164(4) 0.0234(4) 0.0049(3) -0.0074(4) -0.0009(4)
O3 0.0345(6) 0.0152(4) 0.0265(5) 0.0015(4) -0.0034(4) -0.0020(4)
C1 0.0143(5) 0.0156(5) 0.0174(5) -0.0017(4) 0.0010(4) -0.0012(4)
C2 0.0169(5) 0.0164(5) 0.0186(5) 0.0014(4) 0.0019(4) -0.0002(4)
C3 0.0211(6) 0.0234(6) 0.0203(6) -0.0038(5) 0.0055(5) -0.0044(5)
C4 0.0166(5) 0.0183(5) 0.0198(5) -0.0041(5) 0.0032(4) 0.0000(4)
C5 0.0143(5) 0.0145(5) 0.0162(5) -0.0029(4) 0.0003(4) 0.0006(4)
C6 0.0168(5) 0.0158(5) 0.0226(6) -0.0059(4) 0.0021(4) -0.0017(4)
C7 0.0165(5) 0.0185(5) 0.0197(5) -0.0064(4) 0.0007(4) -0.0029(5)
C8 0.0125(5) 0.0147(5) 0.0157(5) -0.0016(4) -0.0006(4) -0.0017(4)
C9 0.0125(5) 0.0135(5) 0.0149(5) -0.0026(4) 0.0004(4) -0.0009(4)
C10 0.0129(5) 0.0131(5) 0.0151(5) -0.0010(4) 0.0002(4) -0.0006(4)
C11 0.0145(5) 0.0197(5) 0.0169(5) -0.0050(4) 0.0013(4) -0.0032(4)
C12 0.0159(5) 0.0172(5) 0.0140(5) -0.0022(4) 0.0009(4) -0.0006(4)
C13 0.0132(5) 0.0136(5) 0.0138(5) 0.0010(4) 0.0008(4) 0.0010(4)
C14 0.0123(5) 0.0158(5) 0.0138(5) -0.0005(4) 0.0003(4) -0.0011(4)
C15 0.0146(5) 0.0189(5) 0.0177(5) -0.0026(4) -0.0001(4) -0.0039(4)
C16 0.0131(5) 0.0195(5) 0.0172(5) 0.0007(4) -0.0016(4) -0.0022(4)
C17 0.0129(5) 0.0140(5) 0.0165(5) 0.0023(4) 0.0006(4) -0.0009(4)
C18 0.0127(5) 0.0136(5) 0.0152(5) 0.0009(4) 0.0006(4) -0.0002(4)
C19 0.0169(5) 0.0134(5) 0.0189(5) 0.0027(4) 0.0032(4) 0.0012(4)
C20 0.0167(5) 0.0164(5) 0.0192(5) 0.0017(4) 0.0036(4) 0.0013(4)
C21 0.0139(5) 0.0188(5) 0.0239(6) 0.0022(5) 0.0027(4) 0.0015(5)
C22 0.0137(5) 0.0175(5) 0.0222(6) 0.0026(4) 0.0034(4) -0.0007(4)
C23 0.0260(7) 0.0291(7) 0.0199(6) -0.0076(5) 0.0047(5) -0.0033(6)
C24 0.0212(6) 0.0263(7) 0.0335(7) -0.0024(6) 0.0050(5) 0.0076(6)
C25 0.0158(5) 0.0191(5) 0.0206(5) 0.0026(5) -0.0022(5) 0.0006(5)
C26 0.0179(6) 0.0167(5) 0.0217(6) 0.0034(5) -0.0005(4) -0.0004(4)
C27 0.0171(5) 0.0203(5) 0.0155(5) 0.0019(4) 0.0003(4) 0.0014(4)
C28 0.0139(5) 0.0163(5) 0.0187(5) 0.0033(4) 0.0017(4) -0.0002(4)
C29 0.0262(7) 0.0229(6) 0.0279(7) 0.0100(5) -0.0076(5) -0.0003(5)
C30 0.0255(6) 0.0263(6) 0.0197(6) -0.0027(5) 0.0053(5) 0.0004(5)
C31 0.0231(6) 0.0197(6) 0.0305(7) 0.0048(5) 0.0059(5) 0.0060(5)

loop_
_atom_type_symbol
_atom_type_description
_atom_type_scat_dispersion_real
_atom_type_scat_dispersion_imag
_atom_type_scat_source
C C 0.0033 0.0016 'International Tables Vol C Tables 4.2.6.8 and 6.1.1.4'
H H 0.0000 0.0000 'International Tables Vol C Tables 4.2.6.8 and 6.1.1.4'
O O 0.0106 0.0060 'International Tables Vol C Tables 4.2.6.8 and 6.1.1.4'

loop_
_geom_angle_atom_site_label_1
_geom_angle_atom_site_label_2
_geom_angle_atom_site_label_3
_geom_angle
C28 O2 C29 114.51(10)
C2 C1 C10 112.33(10)
C2 C1 H1A 109.1
C10 C1 H1A 109.1
C2 C1 H1B 109.1
C10 C1 H1B 109.1
H1A C1 H1B 107.9
O1 C2 C3 122.70(12)
O1 C2 C1 122.62(11)
C3 C2 C1 114.67(11)
C2 C3 C4 114.68(11)
C2 C3 H3A 108.6
C4 C3 H3A 108.6
C2 C3 H3B 108.6
C4 C3 H3B 108.6
H3A C3 H3B 107.6
C24 C4 C23 107.60(11)
C24 C4 C3 110.00(11)
C23 C4 C3 105.98(11)
C24 C4 C5 114.65(11)
C23 C4 C5 109.17(10)
C3 C4 C5 109.07(10)
C6 C5 C10 110.14(10)
C6 C5 C4 114.63(10)
C10 C5 C4 116.76(10)
C6 C5 H5A 104.6
C10 C5 H5A 104.6
C4 C5 H5A 104.6
C7 C6 C5 110.87(10)
C7 C6 H6A 109.5
C5 C6 H6A 109.5
C7 C6 H6B 109.5
C5 C6 H6B 109.5
H6A C6 H6B 108.1
C6 C7 C8 114.00(10)
C6 C7 H7A 108.8
C8 C7 H7A 108.8
C6 C7 H7B 108.8
C8 C7 H7B 108.8
H7A C7 H7B 107.6
C7 C8 C26 108.88(10)
C7 C8 C9 108.91(9)
C26 C8 C9 111.73(10)
C7 C8 C14 110.78(10)
C26 C8 C14 109.71(9)
C9 C8 C14 106.82(9)
C11 C9 C8 111.49(9)
C11 C9 C10 112.74(9)
C8 C9 C10 116.89(9)
C11 C9 H9A 104.8
C8 C9 H9A 104.8
C10 C9 H9A 104.8
C25 C10 C1 107.09(10)
C25 C10 C5 113.51(10)
C1 C10 C5 108.84(9)
C25 C10 C9 114.52(10)
C1 C10 C9 106.75(9)
C5 C10 C9 105.84(9)
C12 C11 C9 115.18(10)
C12 C11 H11A 108.5
C9 C11 H11A 108.5
C12 C11 H11B 108.5
C9 C11 H11B 108.5
H11A C11 H11B 107.5
C13 C12 C11 125.25(11)
C13 C12 H12A 117.4
C11 C12 H12A 117.4
C12 C13 C18 118.52(10)
C12 C13 C14 119.35(11)
C18 C13 C14 121.73(10)
C13 C14 C15 112.58(9)
C13 C14 C27 107.07(10)
C15 C14 C27 106.38(10)
C13 C14 C8 107.25(9)
C15 C14 C8 110.75(9)
C27 C14 C8 112.85(10)
C16 C15 C14 114.11(10)
C16 C15 H15A 108.7
C14 C15 H15A 108.7
C16 C15 H15B 108.7
C14 C15 H15B 108.7
H15A C15 H15B 107.6
C15 C16 C17 111.96(10)
C15 C16 H16A 109.2
C17 C16 H16A 109.2
C15 C16 H16B 109.2
C17 C16 H16B 109.2
H16A C16 H16B 107.9
C28 C17 C16 107.99(10)
C28 C17 C18 112.27(10)
C16 C17 C18 109.91(10)
C28 C17 C22 103.74(9)
C16 C17 C22 112.14(10)
C18 C17 C22 110.66(10)
C13 C18 C17 113.37(9)
C13 C18 C19 109.21(9)
C17 C18 C19 111.57(10)
C13 C18 H18A 107.5
C17 C18 H18A 107.5
C19 C18 H18A 107.5
C20 C19 C18 114.83(10)
C20 C19 H19A 108.6
C18 C19 H19A 108.6
C20 C19 H19B 108.6
C18 C19 H19B 108.6
H19A C19 H19B 107.5
C31 C20 C19 108.35(10)
C31 C20 C21 108.72(11)
C19 C20 C21 107.44(10)
C31 C20 C30 108.61(11)
C19 C20 C30 111.66(11)
C21 C20 C30 111.96(11)
C22 C21 C20 113.13(10)
C22 C21 H21A 109.0
C20 C21 H21A 109.0
C22 C21 H21B 109.0
C20 C21 H21B 109.0
H21A C21 H21B 107.8
C21 C22 C17 113.69(10)
C21 C22 H22A 108.8
C17 C22 H22A 108.8
C21 C22 H22B 108.8
C17 C22 H22B 108.8
H22A C22 H22B 107.7
C4 C23 H23A 109.5
C4 C23 H23B 109.5
H23A C23 H23B 109.5
C4 C23 H23C 109.5
H23A C23 H23C 109.5
H23B C23 H23C 109.5
C4 C24 H24A 109.5
C4 C24 H24B 109.5
H24A C24 H24B 109.5
C4 C24 H24C 109.5
H24A C24 H24C 109.5
H24B C24 H24C 109.5
C10 C25 H25A 109.5
C10 C25 H25B 109.5
H25A C25 H25B 109.5
C10 C25 H25C 109.5
H25A C25 H25C 109.5
H25B C25 H25C 109.5
C8 C26 H26A 109.5
C8 C26 H26B 109.5
H26A C26 H26B 109.5
C8 C26 H26C 109.5
H26A C26 H26C 109.5
H26B C26 H26C 109.5
C14 C27 H27A 109.5
C14 C27 H27B 109.5
H27A C27 H27B 109.5
C14 C27 H27C 109.5
H27A C27 H27C 109.5
H27B C27 H27C 109.5
O3 C28 O2 122.49(11)
O3 C28 C17 124.29(12)
O2 C28 C17 113.04(10)
O2 C29 H29A 109.5
O2 C29 H29B 109.5
H29A C29 H29B 109.5
O2 C29 H29C 109.5
H29A C29 H29C 109.5
H29B C29 H29C 109.5
C20 C30 H30A 109.5
C20 C30 H30B 109.5
H30A C30 H30B 109.5
C20 C30 H30C 109.5
H30A C30 H30C 109.5
H30B C30 H30C 109.5
C20 C31 H31A 109.5
C20 C31 H31B 109.5
H31A C31 H31B 109.5
C20 C31 H31C 109.5
H31A C31 H31C 109.5
H31B C31 H31C 109.5

loop_
_geom_bond_atom_site_label_1
_geom_bond_atom_site_label_2
_geom_bond_distance
O1 C2 1.2177(16)
O2 C28 1.3455(16)
O2 C29 1.4467(16)
O3 C28 1.2067(16)
C1 C2 1.5109(17)
C1 C10 1.5536(16)
C1 H1A 0.9900
C1 H1B 0.9900
C2 C3 1.5087(17)
C3 C4 1.5459(18)
C3 H3A 0.9900
C3 H3B 0.9900
C4 C24 1.5381(19)
C4 C23 1.5399(18)
C4 C5 1.5575(17)
C5 C6 1.5362(17)
C5 C10 1.5564(16)
C5 H5A 1.0000
C6 C7 1.5353(17)
C6 H6A 0.9900
C6 H6B 0.9900
C7 C8 1.5467(16)
C7 H7A 0.9900
C7 H7B 0.9900
C8 C26 1.5505(17)
C8 C9 1.5546(16)
C8 C14 1.5899(17)
C9 C11 1.5412(16)
C9 C10 1.5637(16)
C9 H9A 1.0000
C10 C25 1.5478(17)
C11 C12 1.5003(17)
C11 H11A 0.9900
C11 H11B 0.9900
C12 C13 1.3370(17)
C12 H12A 0.9500
C13 C18 1.5235(16)
C13 C14 1.5342(16)
C14 C15 1.5506(16)
C14 C27 1.5559(17)
C15 C16 1.5358(17)
C15 H15A 0.9900
C15 H15B 0.9900
C16 C17 1.5365(17)
C16 H16A 0.9900
C16 H16B 0.9900
C17 C28 1.5299(16)
C17 C18 1.5455(16)
C17 C22 1.5574(17)
C18 C19 1.5463(16)
C18 H18A 1.0000
C19 C20 1.5349(17)
C19 H19A 0.9900
C19 H19B 0.9900
C20 C31 1.5337(18)
C20 C21 1.5349(18)
C20 C30 1.5356(19)
C21 C22 1.5292(17)
C21 H21A 0.9900
C21 H21B 0.9900
C22 H22A 0.9900
C22 H22B 0.9900
C23 H23A 0.9800
C23 H23B 0.9800
C23 H23C 0.9800
C24 H24A 0.9800
C24 H24B 0.9800
C24 H24C 0.9800
C25 H25A 0.9800
C25 H25B 0.9800
C25 H25C 0.9800
C26 H26A 0.9800
C26 H26B 0.9800
C26 H26C 0.9800
C27 H27A 0.9800
C27 H27B 0.9800
C27 H27C 0.9800
C29 H29A 0.9800
C29 H29B 0.9800
C29 H29C 0.9800
C30 H30A 0.9800
C30 H30B 0.9800
C30 H30C 0.9800
C31 H31A 0.9800
C31 H31B 0.9800
C31 H31C 0.9800

loop_
_geom_torsion_atom_site_label_1
_geom_torsion_atom_site_label_2
_geom_torsion_atom_site_label_3
_geom_torsion_atom_site_label_4
_geom_torsion
C10 C1 C2 O1 127.72(13)
C10 C1 C2 C3 -53.60(14)
O1 C2 C3 C4 -129.79(13)
C1 C2 C3 C4 51.54(15)
C2 C3 C4 C24 79.59(14)
C2 C3 C4 C23 -164.37(12)
C2 C3 C4 C5 -46.96(15)
C24 C4 C5 C6 56.60(15)
C23 C4 C5 C6 -64.18(14)
C3 C4 C5 C6 -179.56(11)
C24 C4 C5 C10 -74.35(14)
C23 C4 C5 C10 164.87(10)
C3 C4 C5 C10 49.49(14)
C10 C5 C6 C7 -62.24(13)
C4 C5 C6 C7 163.68(11)
C5 C6 C7 C8 55.62(14)
C6 C7 C8 C26 74.59(13)
C6 C7 C8 C9 -47.47(14)
C6 C7 C8 C14 -164.68(10)
C7 C8 C9 C11 -178.23(10)
C26 C8 C9 C11 61.45(13)
C14 C8 C9 C11 -58.53(12)
C7 C8 C9 C10 50.07(13)
C26 C8 C9 C10 -70.25(13)
C14 C8 C9 C10 169.76(9)
C2 C1 C10 C25 -71.21(12)
C2 C1 C10 C5 51.88(13)
C2 C1 C10 C9 165.70(9)
C6 C5 C10 C25 -66.25(13)
C4 C5 C10 C25 66.75(13)
C6 C5 C10 C1 174.60(10)
C4 C5 C10 C1 -52.40(13)
C6 C5 C10 C9 60.19(12)
C4 C5 C10 C9 -166.81(10)
C11 C9 C10 C25 -61.84(13)
C8 C9 C10 C25 69.29(13)
C11 C9 C10 C1 56.49(12)
C8 C9 C10 C1 -172.38(10)
C11 C9 C10 C5 172.33(9)
C8 C9 C10 C5 -56.54(12)
C8 C9 C11 C12 24.37(15)
C10 C9 C11 C12 158.16(10)
C9 C11 C12 C13 5.79(18)
C11 C12 C13 C18 174.60(11)
C11 C12 C13 C14 1.68(19)
C12 C13 C14 C15 -158.98(11)
C18 C13 C14 C15 28.33(15)
C12 C13 C14 C27 84.46(13)
C18 C13 C14 C27 -88.23(13)
C12 C13 C14 C8 -36.92(14)
C18 C13 C14 C8 150.40(10)
C7 C8 C14 C13 -177.42(9)
C26 C8 C14 C13 -57.18(12)
C9 C8 C14 C13 64.10(11)
C7 C8 C14 C15 -54.23(12)
C26 C8 C14 C15 66.02(12)
C9 C8 C14 C15 -172.70(9)
C7 C8 C14 C27 64.91(13)
C26 C8 C14 C27 -174.85(10)
C9 C8 C14 C27 -53.57(12)
C13 C14 C15 C16 -38.00(14)
C27 C14 C15 C16 78.97(12)
C8 C14 C15 C16 -158.06(10)
C14 C15 C16 C17 56.28(14)
C15 C16 C17 C28 62.34(12)
C15 C16 C17 C18 -60.44(13)
C15 C16 C17 C22 176.03(10)
C12 C13 C18 C17 152.93(11)
C14 C13 C18 C17 -34.32(15)
C12 C13 C18 C19 -81.99(13)
C14 C13 C18 C19 90.75(13)
C28 C17 C18 C13 -71.98(13)
C16 C17 C18 C13 48.24(13)
C22 C17 C18 C13 172.63(10)
C28 C17 C18 C19 164.23(10)
C16 C17 C18 C19 -75.56(12)
C22 C17 C18 C19 48.84(13)
C13 C18 C19 C20 178.87(10)
C17 C18 C19 C20 -55.01(14)
C18 C19 C20 C31 173.74(11)
C18 C19 C20 C21 56.44(13)
C18 C19 C20 C30 -66.69(14)
C31 C20 C21 C22 -172.55(11)
C19 C20 C21 C22 -55.49(13)
C30 C20 C21 C22 67.45(14)
C20 C21 C22 C17 54.97(14)
C28 C17 C22 C21 -170.65(11)
C16 C17 C22 C21 73.07(13)
C18 C17 C22 C21 -50.04(14)
C29 O2 C28 O3 -1.00(19)
C29 O2 C28 C17 -176.35(11)
C16 C17 C28 O3 26.84(16)
C18 C17 C28 O3 148.17(13)
C22 C17 C28 O3 -92.32(14)
C16 C17 C28 O2 -157.90(10)
C18 C17 C28 O2 -36.58(14)
C22 C17 C28 O2 82.94(12)
